data_2103822
loop_
_publ_author_name
'Ohba, Shigeru'
'Ito, Yoshikatsu'

_publ_section_title
;
 Single-crystal-to-single-crystal photodimerization of
 4-chlorocinnamoyl-<i>O</i>,<i>O</i>'-dimethyldopamine
;
_journal_issue 1
_journal_name_full 'Acta Crystallographica Section B'
_journal_page_first 149
_journal_page_last 155
_journal_paper_doi 10.1107/S0108768102022760
_journal_volume 59
_journal_year 2003
_chemical_formula_moiety 'C38 H40 Cl2 N2 O6 '
_chemical_formula_sum 'C38 H40 Cl2 N2 O6'
_chemical_formula_weight 691.62
_space_group_IT_number 15
_symmetry_cell_setting monoclinic
_symmetry_space_group_name_Hall '-C 2yc'
_symmetry_space_group_name_H-M 'C 1 2/c 1'
_cell_angle_alpha 90
_cell_angle_beta 92.166(9)
_cell_angle_gamma 90
_cell_formula_units_Z 4
_cell_length_a 20.835(3)
_cell_length_b 4.9657(10)
_cell_length_c 33.352(3)
_cell_measurement_reflns_used 25
_cell_measurement_temperature 297
_cell_measurement_theta_max 13.9
_cell_measurement_theta_min 10.1
_cell_volume 3448.1(9)
_computing_cell_refinement ' WinAFC Diffractometer Control Software (Rigaku, 1999)'
_computing_data_collection ' WinAFC Diffractometer Control Software (Rigaku, 1999)'
_computing_data_reduction 'TEXSAN (Molecular Structure Corporation, 2001)'
_computing_molecular_graphics 'ORTEPII (Johnson, 1976)'
_computing_publication_material TEXSAN
_computing_structure_refinement TEXSAN
_computing_structure_solution 'SIR92 (Altomare et al., 1994)'
_diffrn_measured_fraction_theta_full 1.0
_diffrn_measured_fraction_theta_max 1.0
_diffrn_measurement_device_type 'Rigaku AFC7R'
_diffrn_measurement_method \w
_diffrn_radiation_type 'Mo K\a'
_diffrn_radiation_wavelength 0.7107
_diffrn_reflns_av_R_equivalents 0.017
_diffrn_reflns_limit_h_max 27
_diffrn_reflns_limit_h_min -14
_diffrn_reflns_limit_k_max 3
_diffrn_reflns_limit_k_min -6
_diffrn_reflns_limit_l_max 43
_diffrn_reflns_limit_l_min -43
_diffrn_reflns_number 5877
_diffrn_reflns_theta_full 27.5
_diffrn_reflns_theta_max 27.5
_diffrn_standards_decay_% 0.78
_diffrn_standards_interval_count 150
_diffrn_standards_number 3
_exptl_absorpt_coefficient_mu 0.238
_exptl_absorpt_correction_T_max 0.984
_exptl_absorpt_correction_T_min 0.948
_exptl_absorpt_correction_type integration
_exptl_absorpt_process_details '(Coppens et al., 1965)'
_exptl_crystal_colour colourless
_exptl_crystal_density_diffrn 1.332
_exptl_crystal_density_method 'not measured'
_exptl_crystal_description needle
_exptl_crystal_F_000 1456.0
_exptl_crystal_size_max 0.45
_exptl_crystal_size_mid 0.20
_exptl_crystal_size_min 0.07
_refine_diff_density_max 0.19
_refine_diff_density_min -0.23
_refine_ls_extinction_expression Fc^*^=kFc[1+0.001xFc^2^\l^3^/sin(2\q)]^-1/4^
_refine_ls_extinction_method none
_refine_ls_goodness_of_fit_ref 0.990
_refine_ls_hydrogen_treatment noref
_refine_ls_number_parameters 217
_refine_ls_number_reflns 3951
_refine_ls_R_factor_gt 0.0427
_refine_ls_shift/su_max 0.0000
_refine_ls_structure_factor_coef Fsqd
_refine_ls_weighting_details 'w = 1/[\s^2^(Fo^2^) + (0.0441P)^2^+1.8600P] where P=(Fo^2^+2Fc^2^)/3'
_refine_ls_weighting_scheme calc
_refine_ls_wR_factor_ref 0.1252
_reflns_number_gt 1805
_reflns_number_total 3951
_reflns_threshold_expression I>2\s(I)
_cod_data_source_file bm0063.cif
_cod_data_source_block II
_cod_original_formula_sum 'C38 H40 Cl2 N2 O6 '
_cod_database_code 2103822
_cod_database_fobs_code 2103822

loop_
_symmetry_equiv_pos_as_xyz
x,y,z
-x,y,1/2-z
-x,-y,-z
x,-y,1/2+z
1/2+x,1/2+y,z
1/2-x,1/2+y,1/2-z
1/2-x,1/2-y,-z
1/2+x,1/2-y,1/2+z

loop_
_atom_site_label
_atom_site_fract_x
_atom_site_fract_y
_atom_site_fract_z
_atom_site_U_iso_or_equiv
_atom_site_adp_type
_atom_site_calc_flag
_atom_site_occupancy
_atom_site_type_symbol
Cl 0.43417(4) 0.3456(2) 0.19711(2) 0.0970(3) Uani d 1.00 Cl
O2 0.60664(8) 0.8679(3) -0.01459(5) 0.0562(4) Uani d 1.00 O
O3 0.78102(9) 0.1693(4) -0.20197(6) 0.0816(6) Uani d 1.00 O
O4 0.87070(9) 0.5192(4) -0.20785(5) 0.0805(6) Uani d 1.00 O
N5 0.65527(9) 0.4692(4) -0.02370(5) 0.0510(5) Uani d 1.00 N
C6 0.45660(10) 0.4331(6) 0.14907(7) 0.0606(7) Uani d 1.00 C
C7 0.42830(10) 0.6467(6) 0.12983(8) 0.0690(8) Uani d 1.00 C
C8 0.44510(10) 0.7104(5) 0.09113(7) 0.0618(7) Uani d 1.00 C
C9 0.48930(10) 0.5556(5) 0.07105(6) 0.0443(5) Uani d 1.00 C
C10 0.51800(10) 0.3474(5) 0.09164(7) 0.0593(7) Uani d 1.00 C
C11 0.50230(10) 0.2860(6) 0.13066(7) 0.0682(8) Uani d 1.00 C
C12 0.50140(10) 0.6219(4) 0.02773(6) 0.0433(5) Uani d 1.00 C
C13 0.55200(10) 0.4626(4) 0.00509(6) 0.0425(5) Uani d 1.00 C
C14 0.60710(10) 0.6217(5) -0.01099(6) 0.0424(5) Uani d 1.00 C
C15 0.70190(10) 0.5710(5) -0.05156(8) 0.0624(7) Uani d 1.00 C
C16 0.75370(10) 0.3745(6) -0.05876(8) 0.0767(9) Uani d 1.00 C
C17 0.78680(10) 0.4223(6) -0.09782(7) 0.0596(7) Uani d 1.00 C
C18 0.76790(10) 0.2718(5) -0.13140(8) 0.0600(7) Uani d 1.00 C
C19 0.79630(10) 0.3088(5) -0.16789(8) 0.0580(7) Uani d 1.00 C
C20 0.84470(10) 0.5024(6) -0.17076(7) 0.0587(7) Uani d 1.00 C
C21 0.86270(10) 0.6534(6) -0.13791(8) 0.0649(7) Uani d 1.00 C
C22 0.83380(10) 0.6123(6) -0.10165(7) 0.0649(7) Uani d 1.00 C
C23 0.7259(2) -0.0005(7) -0.20220(10) 0.0940(10) Uani d 1.00 C
C24 0.9149(2) 0.7289(7) -0.21436(9) 0.0910(10) Uani d 1.00 C
H5 0.6593 0.2891 -0.0143 0.0615 Uiso calc 1.00 H
H7 0.3971 0.7513 0.1429 0.0828 Uiso calc 1.00 H
H8 0.4261 0.8627 0.0781 0.0745 Uiso calc 1.00 H
H10 0.5493 0.2413 0.0789 0.0712 Uiso calc 1.00 H
H11 0.5234 0.1422 0.1446 0.0818 Uiso calc 1.00 H
H12 0.5099 0.8091 0.0254 0.0519 Uiso calc 1.00 H
H13 0.5668 0.3115 0.0202 0.0510 Uiso calc 1.00 H
H15A 0.7206 0.7310 -0.0407 0.0751 Uiso calc 1.00 H
H15B 0.6801 0.6110 -0.0764 0.0751 Uiso calc 1.00 H
H16A 0.7357 0.1990 -0.0594 0.0922 Uiso calc 1.00 H
H16B 0.7849 0.3868 -0.0373 0.0922 Uiso calc 1.00 H
H18 0.7348 0.1410 -0.1293 0.0719 Uiso calc 1.00 H
H21 0.8951 0.7873 -0.1400 0.0778 Uiso calc 1.00 H
H22 0.8470 0.7172 -0.0790 0.0783 Uiso calc 1.00 H
H23A 0.6890 0.1041 -0.1972 0.1128 Uiso calc 1.00 H
H23B 0.7315 -0.1336 -0.1819 0.1128 Uiso calc 1.00 H
H23C 0.7208 -0.0860 -0.2276 0.1128 Uiso calc 1.00 H
H24A 0.9294 0.7177 -0.2410 0.1090 Uiso calc 1.00 H
H24B 0.9506 0.7119 -0.1959 0.1090 Uiso calc 1.00 H
H24C 0.8946 0.8976 -0.2106 0.1090 Uiso calc 1.00 H

loop_
_atom_site_aniso_label
_atom_site_aniso_U_11
_atom_site_aniso_U_22
_atom_site_aniso_U_33
_atom_site_aniso_U_12
_atom_site_aniso_U_13
_atom_site_aniso_U_23
Cl 0.1300(7) 0.1155(7) 0.0475(4) -0.0216(6) 0.0279(4) -0.0001(4)
O2 0.0650(10) 0.0382(10) 0.0670(10) 0.0022(9) 0.0182(8) 0.0026(8)
O3 0.0800(10) 0.092(2) 0.0740(10) -0.0180(10) 0.0130(10) -0.0140(10)
O4 0.0850(10) 0.100(2) 0.0590(10) -0.0180(10) 0.0244(10) 0.0040(10)
N5 0.0570(10) 0.0420(10) 0.0550(10) 0.0090(10) 0.0194(10) 0.0097(9)
C6 0.071(2) 0.071(2) 0.0410(10) -0.013(2) 0.0120(10) -0.0040(10)
C7 0.073(2) 0.083(2) 0.0520(10) 0.012(2) 0.0180(10) -0.012(2)
C8 0.075(2) 0.063(2) 0.0480(10) 0.0150(10) 0.0130(10) -0.0040(10)
C9 0.0510(10) 0.0420(10) 0.0410(10) -0.0020(10) 0.0070(10) -0.0040(10)
C10 0.072(2) 0.061(2) 0.0460(10) 0.0120(10) 0.0120(10) 0.0030(10)
C11 0.087(2) 0.068(2) 0.0490(10) 0.010(2) 0.0040(10) 0.0130(10)
C12 0.0520(10) 0.0340(10) 0.0450(10) 0.0040(10) 0.0110(10) 0.0010(10)
C13 0.0500(10) 0.0380(10) 0.0400(10) 0.0060(10) 0.0100(10) 0.0030(10)
C14 0.0480(10) 0.0400(10) 0.0390(10) 0.0060(10) 0.0037(10) 0.0000(10)
C15 0.064(2) 0.054(2) 0.071(2) 0.0030(10) 0.0280(10) 0.0050(10)
C16 0.073(2) 0.094(2) 0.065(2) 0.029(2) 0.0260(10) 0.024(2)
C17 0.058(2) 0.065(2) 0.057(2) 0.0210(10) 0.0180(10) 0.0130(10)
C18 0.053(2) 0.056(2) 0.072(2) 0.0050(10) 0.0160(10) 0.0100(10)
C19 0.057(2) 0.060(2) 0.057(2) 0.0060(10) 0.0070(10) 0.0010(10)
C20 0.057(2) 0.066(2) 0.0530(10) 0.0020(10) 0.0140(10) 0.0080(10)
C21 0.060(2) 0.070(2) 0.065(2) -0.003(2) 0.0120(10) 0.000(2)
C22 0.070(2) 0.070(2) 0.0560(10) 0.009(2) 0.0090(10) -0.0030(10)
C23 0.086(2) 0.096(3) 0.100(2) -0.013(2) -0.002(2) -0.016(2)
C24 0.091(2) 0.105(3) 0.079(2) -0.013(2) 0.030(2) 0.027(2)

loop_
_atom_type_symbol
_atom_type_description
_atom_type_scat_dispersion_real
_atom_type_scat_dispersion_imag
_atom_type_scat_source
C C 0.003 0.002
;International Tables for Crystallography
(1992, Vol. C, Tables 4.2.6.8 and 6.1.1.4)
;
H H 0.000 0.000
;International Tables for Crystallography
(1992, Vol. C, Table 6.1.1.4)
;
Cl Cl 0.148 0.159
;International Tables for Crystallography
(1992, Vol. C, Tables 4.2.6.8 and 6.1.1.4)
;
N N 0.006 0.003
;International Tables for Crystallography
(1992, Vol. C, Tables 4.2.6.8 and 6.1.1.4)
;
O O 0.011 0.006
;International Tables for Crystallography
(1992, Vol. C, Tables 4.2.6.8 and 6.1.1.4)
;

loop_
_geom_angle_atom_site_label_1
_geom_angle_atom_site_label_2
_geom_angle_atom_site_label_3
_geom_angle_site_symmetry_1
_geom_angle_site_symmetry_3
_geom_angle
_geom_angle_publ_flag
C19 O3 C23 . . 118.0(2) ?
C20 O4 C24 . . 117.8(2) ?
C14 N5 C15 . . 122.0(2) ?
C14 N5 H5 . . 119.0 no
C15 N5 H5 . . 119.0 no
Cl C6 C7 . . 120.1(2) ?
Cl C6 C11 . . 119.8(2) ?
C7 C6 C11 . . 120.1(2) ?
C6 C7 C8 . . 119.8(3) ?
C6 C7 H7 . . 120.1 no
C8 C7 H7 . . 120.2 no
C7 C8 C9 . . 121.1(2) ?
C7 C8 H8 . . 119.4 no
C9 C8 H8 . . 119.5 no
C8 C9 C10 . . 117.5(2) ?
C8 C9 C12 . . 118.5(2) ?
C10 C9 C12 . . 124.0(2) ?
C9 C10 C11 . . 121.6(2) ?
C9 C10 H10 . . 119.3 no
C11 C10 H10 . . 119.2 no
C6 C11 C10 . . 119.9(2) ?
C6 C11 H11 . . 120.1 no
C10 C11 H11 . . 120.1 no
C9 C12 C13 . . 119.9(2) yes
C9 C12 C13 . 3_665 117.6(2) yes
C9 C12 H12 . . 109.3 no
C13 C12 C13 . 3_665 90.0(2) yes
C13 C12 H12 . . 109.2 no
C13 C12 H12 3_665 . 109.2 no
C12 C13 C12 . 3_665 90.0(2) yes
C12 C13 C14 . . 116.7(2) yes
C12 C13 H13 . . 111.2 no
C12 C13 C14 3_665 . 114.6(2) yes
C12 C13 H13 3_665 . 111.3 no
C14 C13 H13 . . 111.4 no
O2 C14 N5 . . 122.3(2) ?
O2 C14 C13 . . 123.6(2) ?
N5 C14 C13 . . 113.9(2) ?
N5 C15 C16 . . 112.4(2) ?
N5 C15 H15A . . 108.6 no
N5 C15 H15B . . 108.7 no
C16 C15 H15A . . 108.8 no
C16 C15 H15B . . 108.8 no
H15A C15 H15B . . 109.5 no
C15 C16 C17 . . 113.2(2) ?
C15 C16 H16A . . 108.5 no
C15 C16 H16B . . 108.5 no
C17 C16 H16A . . 108.6 no
C17 C16 H16B . . 108.5 no
H16A C16 H16B . . 109.5 no
C16 C17 C18 . . 119.0(2) ?
C16 C17 C22 . . 122.6(2) ?
C18 C17 C22 . . 118.4(2) ?
C17 C18 C19 . . 121.3(2) ?
C17 C18 H18 . . 119.4 no
C19 C18 H18 . . 119.4 no
O3 C19 C18 . . 124.9(2) ?
O3 C19 C20 . . 116.1(2) ?
C18 C19 C20 . . 119.0(2) ?
O4 C20 C19 . . 114.5(2) ?
O4 C20 C21 . . 125.7(2) ?
C19 C20 C21 . . 119.9(2) ?
C20 C21 C22 . . 120.2(2) ?
C20 C21 H21 . . 119.9 no
C22 C21 H21 . . 119.9 no
C17 C22 C21 . . 121.2(2) ?
C17 C22 H22 . . 119.3 no
C21 C22 H22 . . 119.5 no
O3 C23 H23A . . 109.5 no
O3 C23 H23B . . 109.3 no
O3 C23 H23C . . 109.4 no
H23A C23 H23B . . 109.6 no
H23A C23 H23C . . 109.7 no
H23B C23 H23C . . 109.4 no
O4 C24 H24A . . 109.5 no
O4 C24 H24B . . 109.4 no
O4 C24 H24C . . 109.5 no
H24A C24 H24B . . 109.4 no
H24A C24 H24C . . 109.6 no
H24B C24 H24C . . 109.5 no

loop_
_geom_bond_atom_site_label_1
_geom_bond_atom_site_label_2
_geom_bond_site_symmetry_2
_geom_bond_distance
_geom_bond_publ_flag
Cl C6 . 1.741(3) yes
O2 C14 . 1.228(3) ?
O3 C19 . 1.359(3) ?
O3 C23 . 1.425(4) ?
O4 C20 . 1.372(3) ?
O4 C24 . 1.413(4) ?
N5 C14 . 1.340(3) ?
N5 C15 . 1.459(3) ?
N5 H5 . 0.950 no
C6 C7 . 1.362(4) ?
C6 C11 . 1.365(4) ?
C7 C8 . 1.386(4) ?
C7 H7 . 0.950 no
C8 C9 . 1.392(3) ?
C8 H8 . 0.951 no
C9 C10 . 1.366(3) ?
C9 C12 . 1.512(3) ?
C10 C11 . 1.388(3) ?
C10 H10 . 0.951 no
C11 H11 . 0.951 no
C12 C13 . 1.538(3) yes
C12 C13 3_665 1.587(3) yes
C12 H12 . 0.951 no
C13 C14 . 1.509(3) ?
C13 H13 . 0.949 no
C15 C16 . 1.482(4) ?
C15 H15A . 0.951 no
C15 H15B . 0.949 no
C16 C17 . 1.515(4) ?
C16 H16A . 0.949 no
C16 H16B . 0.950 no
C17 C18 . 1.390(4) ?
C17 C22 . 1.370(4) ?
C18 C19 . 1.386(4) ?
C18 H18 . 0.951 no
C19 C20 . 1.398(4) ?
C20 C21 . 1.368(4) ?
C21 C22 . 1.386(4) ?
C21 H21 . 0.952 no
C22 H22 . 0.951 no
C23 H23A . 0.948 no
C23 H23B . 0.951 no
C23 H23C . 0.950 no
C24 H24A . 0.950 no
C24 H24B . 0.951 no
C24 H24C . 0.949 no

loop_
_geom_hbond_atom_site_label_D
_geom_hbond_atom_site_label_H
_geom_hbond_atom_site_label_A
_geom_hbond_site_symmetry_A
_geom_hbond_distance_DH
_geom_hbond_distance_HA
_geom_hbond_distance_DA
_geom_hbond_angle_DHA
_geom_hbond_publ_flag
N5 H5 O2 1_545 0.95 2.36 3.171(2) 143 yes
